data_4073215
loop_
_publ_author_name
'Harvey, Benjamin G.'
'Arif, Atta M.'
'Gl\"ockner, Andreas'
'Ernst, Richard D.'

_publ_section_title
;
 SF6as a Selective and Reactive Fluorinating Agent for Low-Valent
 Transition Metal Complexes#
;
_journal_issue 11
_journal_name_full Organometallics
_journal_page_first 2872
_journal_paper_doi 10.1021/om070175i
_journal_volume 26
_journal_year 2007
_chemical_formula_moiety 'C20 H30 Cr, C20 H30 Cr2 F5'
_chemical_formula_sum 'C40 H60 Cr3 F5'
_chemical_formula_weight 791.88
_chemical_name_systematic
; 
 ? 
;
_space_group_IT_number 18
_symmetry_cell_setting orthorhombic
_symmetry_space_group_name_Hall 'P 2 2ab'
_symmetry_space_group_name_H-M 'P 21 21 2'
_atom_sites_solution_hydrogens geom
_atom_sites_solution_primary direct
_atom_sites_solution_secondary difmap
_audit_creation_method SHELXL-97
_cell_angle_alpha 90.00
_cell_angle_beta 90.00
_cell_angle_gamma 90.00
_cell_formula_units_Z 2
_cell_length_a 12.8139(2)
_cell_length_b 17.8524(4)
_cell_length_c 8.6190(2)
_cell_measurement_reflns_used 23676
_cell_measurement_temperature 150(1)
_cell_measurement_theta_max 27.485
_cell_measurement_theta_min 1.018
_cell_volume 1971.67(7)
_computing_cell_refinement DENZO-SMN
_computing_data_collection 'Nonius COLLECT'
_computing_data_reduction DENZO-SMN
_computing_molecular_graphics 'WinGX, Ortep3'
_computing_structure_refinement 'SHELXL-97 (Sheldrick, 1997)'
_computing_structure_solution SIR97
_diffrn_ambient_temperature 150(1)
_diffrn_measured_fraction_theta_full 0.998
_diffrn_measured_fraction_theta_max 0.998
_diffrn_measurement_device_type 'Nonius KappaCCD Diffractometer'
_diffrn_measurement_method 'Phi and Omega scan'
_diffrn_radiation_monochromator graphite
_diffrn_radiation_source 'fine-focus sealed tube'
_diffrn_radiation_type MoK\a
_diffrn_radiation_wavelength 0.71073
_diffrn_reflns_av_R_equivalents 0.0000
_diffrn_reflns_av_sigmaI/netI 0.0352
_diffrn_reflns_limit_h_max 16
_diffrn_reflns_limit_h_min -16
_diffrn_reflns_limit_k_max 23
_diffrn_reflns_limit_k_min -22
_diffrn_reflns_limit_l_max 11
_diffrn_reflns_limit_l_min -11
_diffrn_reflns_number 4514
_diffrn_reflns_theta_full 27.48
_diffrn_reflns_theta_max 27.48
_diffrn_reflns_theta_min 2.62
_exptl_absorpt_coefficient_mu 0.862
_exptl_absorpt_correction_T_max 0.8134
_exptl_absorpt_correction_T_min 0.7821
_exptl_absorpt_correction_type multi-scan
_exptl_absorpt_process_details 'DENZO-SMN (Otwinowski & Minor, 1997)'
_exptl_crystal_colour green
_exptl_crystal_density_diffrn 1.334
_exptl_crystal_density_method 'not measured'
_exptl_crystal_description prism
_exptl_crystal_F_000 834
_exptl_crystal_size_max 0.30
_exptl_crystal_size_mid 0.30
_exptl_crystal_size_min 0.25
_refine_diff_density_max 0.714
_refine_diff_density_min -0.388
_refine_diff_density_rms 0.058
_refine_ls_abs_structure_details 'Flack H D (1983), Acta Cryst. A39, 876-881'
_refine_ls_abs_structure_Flack 0.01(2)
_refine_ls_extinction_method none
_refine_ls_goodness_of_fit_ref 1.111
_refine_ls_hydrogen_treatment constr
_refine_ls_matrix_type full
_refine_ls_number_parameters 229
_refine_ls_number_reflns 4514
_refine_ls_number_restraints 0
_refine_ls_restrained_S_all 1.111
_refine_ls_R_factor_all 0.0432
_refine_ls_R_factor_gt 0.0361
_refine_ls_shift/su_max 0.001
_refine_ls_shift/su_mean 0.000
_refine_ls_structure_factor_coef Fsqd
_refine_ls_weighting_details 'calc w=1/[\s^2^(Fo^2^)+(0.0394P)^2^+0.9018P] where P=(Fo^2^+2Fc^2^)/3'
_refine_ls_weighting_scheme calc
_refine_ls_wR_factor_gt 0.0850
_refine_ls_wR_factor_ref 0.0884
_reflns_number_gt 4107
_reflns_number_total 4514
_reflns_threshold_expression >2sigma(I)
_cod_data_source_file om070175i-file002.cif
_cod_data_source_block rde137
_cod_depositor_comments
;
The following automatic conversions were performed:

'_exptl_absorpt_correction_type' value 'Multi-scan' changed to
'multi-scan' according to
/home/saulius/struct/CIF-dictionaries/cif_core.dic dictionary named
'cif_core.dic' version 2.4.1 from 2010-06-29.

Automatic conversion script
Id: cif_fix_values 1715 2011-07-08 13:25:40Z adriana 
;
_cod_original_sg_symbol_H-M P21212
_cod_database_code 4073215

loop_
_symmetry_equiv_pos_as_xyz
'x, y, z'
'-x, -y, z'
'x+1/2, -y+1/2, -z'
'-x+1/2, y+1/2, -z'

loop_
_atom_site_label
_atom_site_type_symbol
_atom_site_fract_x
_atom_site_fract_y
_atom_site_fract_z
_atom_site_U_iso_or_equiv
_atom_site_adp_type
_atom_site_occupancy
_atom_site_symmetry_multiplicity
_atom_site_calc_flag
_atom_site_refinement_flags
Cr1 Cr 0.40480(3) 0.08513(2) 0.74083(4) 0.02265(10) Uani 1 1 d .
Cr2 Cr 0.5000 0.5000 0.70912(6) 0.01966(12) Uani 1 2 d S
F1 F 0.5000 0.0000 0.7704(3) 0.0379(5) Uani 1 2 d S
F2 F 0.30407(15) 0.05268(10) 0.8826(2) 0.0488(5) Uani 1 1 d .
F3 F 0.33914(14) 0.04442(10) 0.5673(2) 0.0437(4) Uani 1 1 d .
C1 C 0.54095(19) 0.15971(14) 0.7970(3) 0.0246(5) Uani 1 1 d .
C2 C 0.4523(2) 0.18475(15) 0.8807(3) 0.0282(6) Uani 1 1 d .
C3 C 0.37465(18) 0.20704(12) 0.7711(3) 0.0231(5) Uani 1 1 d .
C4 C 0.4163(2) 0.19618(13) 0.6193(3) 0.0216(5) Uani 1 1 d .
C5 C 0.51790(18) 0.16516(13) 0.6349(3) 0.0225(5) Uani 1 1 d .
C6 C 0.6418(2) 0.13087(17) 0.8628(4) 0.0390(7) Uani 1 1 d .
H6A H 0.6974 0.1674 0.8437 0.058 Uiso 1 1 calc R
H6B H 0.6598 0.0833 0.8129 0.058 Uiso 1 1 calc R
H6C H 0.6341 0.1231 0.9748 0.058 Uiso 1 1 calc R
C7 C 0.4406(3) 0.18562(19) 1.0541(3) 0.0442(8) Uani 1 1 d .
H7A H 0.4902 0.1503 1.1004 0.066 Uiso 1 1 calc R
H7B H 0.3693 0.1710 1.0819 0.066 Uiso 1 1 calc R
H7C H 0.4547 0.2362 1.0932 0.066 Uiso 1 1 calc R
C8 C 0.2680(2) 0.23668(15) 0.8103(3) 0.0320(6) Uani 1 1 d .
H8A H 0.2459 0.2168 0.9111 0.048 Uiso 1 1 calc R
H8B H 0.2182 0.2211 0.7303 0.048 Uiso 1 1 calc R
H8C H 0.2703 0.2915 0.8152 0.048 Uiso 1 1 calc R
C9 C 0.3623(2) 0.21121(16) 0.4690(3) 0.0297(6) Uani 1 1 d .
H9A H 0.4068 0.2428 0.4036 0.045 Uiso 1 1 calc R
H9B H 0.2961 0.2370 0.4889 0.045 Uiso 1 1 calc R
H9C H 0.3486 0.1637 0.4158 0.045 Uiso 1 1 calc R
C10 C 0.5878(2) 0.14019(16) 0.5047(3) 0.0326(6) Uani 1 1 d .
H10A H 0.5506 0.1449 0.4059 0.049 Uiso 1 1 calc R
H10B H 0.6080 0.0878 0.5209 0.049 Uiso 1 1 calc R
H10C H 0.6505 0.1716 0.5025 0.049 Uiso 1 1 calc R
C11 C 0.52207(18) 0.38180(13) 0.7725(3) 0.0290(6) Uani 1 1 d .
C12 C 0.43092(19) 0.40934(15) 0.8477(3) 0.0271(5) Uani 1 1 d .
C13 C 0.35762(17) 0.43172(12) 0.7304(3) 0.0217(5) Uani 1 1 d .
C14 C 0.40543(18) 0.41737(14) 0.5829(3) 0.0219(5) Uani 1 1 d .
C15 C 0.5066(2) 0.38675(13) 0.6099(3) 0.0259(5) Uani 1 1 d .
C16 C 0.6185(2) 0.35265(16) 0.8524(4) 0.0432(8) Uani 1 1 d .
H16A H 0.6066 0.3009 0.8862 0.065 Uiso 1 1 calc R
H16B H 0.6341 0.3840 0.9428 0.065 Uiso 1 1 calc R
H16C H 0.6775 0.3540 0.7801 0.065 Uiso 1 1 calc R
C17 C 0.4127(2) 0.41457(19) 1.0202(3) 0.0388(7) Uani 1 1 d .
H17A H 0.3827 0.3674 1.0578 0.058 Uiso 1 1 calc R
H17B H 0.3643 0.4557 1.0420 0.058 Uiso 1 1 calc R
H17C H 0.4792 0.4239 1.0730 0.058 Uiso 1 1 calc R
C18 C 0.25109(17) 0.46357(15) 0.7582(3) 0.0285(5) Uani 1 1 d .
H18A H 0.2008 0.4226 0.7706 0.043 Uiso 1 1 calc R
H18B H 0.2307 0.4947 0.6695 0.043 Uiso 1 1 calc R
H18C H 0.2520 0.4942 0.8525 0.043 Uiso 1 1 calc R
C19 C 0.3592(2) 0.43297(16) 0.4263(3) 0.0298(6) Uani 1 1 d .
H19A H 0.4124 0.4555 0.3592 0.045 Uiso 1 1 calc R
H19B H 0.3003 0.4676 0.4374 0.045 Uiso 1 1 calc R
H19C H 0.3348 0.3860 0.3800 0.045 Uiso 1 1 calc R
C20 C 0.5829(2) 0.36337(17) 0.4865(4) 0.0383(7) Uani 1 1 d .
H20A H 0.6498 0.3886 0.5038 0.057 Uiso 1 1 calc R
H20B H 0.5555 0.3772 0.3843 0.057 Uiso 1 1 calc R
H20C H 0.5931 0.3090 0.4910 0.057 Uiso 1 1 calc R

loop_
_atom_site_aniso_label
_atom_site_aniso_U_11
_atom_site_aniso_U_22
_atom_site_aniso_U_33
_atom_site_aniso_U_23
_atom_site_aniso_U_13
_atom_site_aniso_U_12
Cr1 0.02557(18) 0.01515(17) 0.0272(2) 0.00003(16) 0.00228(16) -0.00024(15)
Cr2 0.0201(2) 0.0168(2) 0.0222(3) 0.000 0.000 -0.0020(2)
F1 0.0331(10) 0.0192(9) 0.0616(15) 0.000 0.000 0.0045(9)
F2 0.0545(11) 0.0287(9) 0.0631(12) 0.0060(8) 0.0328(10) -0.0007(8)
F3 0.0500(10) 0.0308(9) 0.0504(11) -0.0058(8) -0.0158(8) -0.0112(8)
C1 0.0256(11) 0.0190(11) 0.0290(13) -0.0013(10) -0.0044(10) 0.0002(9)
C2 0.0390(15) 0.0202(13) 0.0253(13) -0.0038(11) -0.0015(11) -0.0003(11)
C3 0.0270(11) 0.0134(10) 0.0288(13) -0.0017(10) 0.0047(10) 0.0007(9)
C4 0.0232(12) 0.0155(11) 0.0262(12) 0.0016(9) -0.0003(10) -0.0023(10)
C5 0.0229(13) 0.0177(11) 0.0269(12) 0.0012(10) 0.0027(9) -0.0028(10)
C6 0.0369(15) 0.0343(16) 0.0458(17) -0.0007(14) -0.0149(14) 0.0049(13)
C7 0.065(2) 0.0438(18) 0.0238(14) -0.0034(13) -0.0016(13) 0.0043(15)
C8 0.0313(13) 0.0252(13) 0.0395(15) -0.0025(12) 0.0094(12) 0.0028(11)
C9 0.0288(12) 0.0317(14) 0.0287(13) 0.0051(11) -0.0038(11) 0.0007(12)
C10 0.0278(12) 0.0308(14) 0.0392(14) 0.0023(12) 0.0086(12) 0.0033(12)
C11 0.0281(12) 0.0149(10) 0.0439(15) 0.0061(11) -0.0099(12) -0.0042(9)
C12 0.0292(12) 0.0241(13) 0.0279(12) 0.0068(11) -0.0040(10) -0.0077(11)
C13 0.0217(10) 0.0190(10) 0.0244(12) 0.0008(10) 0.0000(10) -0.0067(9)
C14 0.0216(11) 0.0179(11) 0.0262(11) -0.0016(10) -0.0006(9) -0.0022(11)
C15 0.0236(11) 0.0185(11) 0.0357(13) -0.0044(10) -0.0030(12) -0.0027(10)
C16 0.0381(16) 0.0263(15) 0.065(2) 0.0101(14) -0.0207(15) 0.0022(12)
C17 0.0398(15) 0.0500(18) 0.0266(12) 0.0116(13) -0.0024(12) -0.0142(16)
C18 0.0223(10) 0.0346(13) 0.0286(12) -0.0033(12) 0.0014(10) -0.0033(10)
C19 0.0278(12) 0.0363(16) 0.0253(13) -0.0056(11) -0.0009(10) -0.0011(12)
C20 0.0263(13) 0.0347(15) 0.0541(18) -0.0153(14) 0.0043(13) 0.0029(13)

loop_
_atom_type_symbol
_atom_type_description
_atom_type_scat_dispersion_real
_atom_type_scat_dispersion_imag
_atom_type_scat_source
C C 0.0033 0.0016 'International Tables Vol C Tables 4.2.6.8 and 6.1.1.4'
H H 0.0000 0.0000 'International Tables Vol C Tables 4.2.6.8 and 6.1.1.4'
F F 0.0171 0.0103 'International Tables Vol C Tables 4.2.6.8 and 6.1.1.4'
Cr Cr 0.3209 0.6236 'International Tables Vol C Tables 4.2.6.8 and 6.1.1.4'

loop_
_geom_angle_atom_site_label_1
_geom_angle_atom_site_label_2
_geom_angle_atom_site_label_3
_geom_angle
_geom_angle_site_symmetry_1
_geom_angle_site_symmetry_3
F3 Cr1 F2 95.29(9) . .
F3 Cr1 F1 94.74(8) . .
F2 Cr1 F1 95.98(8) . .
F3 Cr1 C3 113.40(9) . .
F2 Cr1 C3 96.11(8) . .
F1 Cr1 C3 148.06(7) . .
F3 Cr1 C5 102.39(9) . .
F2 Cr1 C5 156.15(9) . .
F1 Cr1 C5 98.34(7) . .
C3 Cr1 C5 62.25(9) . .
F3 Cr1 C2 150.11(9) . .
F2 Cr1 C2 94.71(10) . .
F1 Cr1 C2 112.12(9) . .
C3 Cr1 C2 37.38(10) . .
C5 Cr1 C2 62.20(9) . .
F3 Cr1 C4 89.97(8) . .
F2 Cr1 C4 128.58(8) . .
F1 Cr1 C4 134.58(8) . .
C3 Cr1 C4 37.20(9) . .
C5 Cr1 C4 37.00(9) . .
C2 Cr1 C4 62.05(9) . .
F3 Cr1 C1 138.97(9) . .
F2 Cr1 C1 125.35(10) . .
F1 Cr1 C1 87.04(7) . .
C3 Cr1 C1 61.98(9) . .
C5 Cr1 C1 37.28(9) . .
C2 Cr1 C1 36.88(10) . .
C4 Cr1 C1 61.76(9) . .
C15 Cr2 C15 134.17(13) 2_665 .
C15 Cr2 C14 37.88(9) 2_665 2_665
C15 Cr2 C14 113.81(9) . 2_665
C15 Cr2 C14 113.81(9) 2_665 .
C15 Cr2 C14 37.88(9) . .
C14 Cr2 C14 120.64(12) 2_665 .
C15 Cr2 C12 63.22(10) 2_665 2_665
C15 Cr2 C12 150.90(10) . 2_665
C14 Cr2 C12 63.42(9) 2_665 2_665
C14 Cr2 C12 170.28(9) . 2_665
C15 Cr2 C12 150.91(10) 2_665 .
C15 Cr2 C12 63.22(10) . .
C14 Cr2 C12 170.28(9) 2_665 .
C14 Cr2 C12 63.42(9) . .
C12 Cr2 C12 114.16(14) 2_665 .
C15 Cr2 C11 37.66(10) 2_665 2_665
C15 Cr2 C11 170.14(10) . 2_665
C14 Cr2 C11 63.23(9) 2_665 2_665
C14 Cr2 C11 134.16(9) . 2_665
C12 Cr2 C11 37.79(10) 2_665 2_665
C12 Cr2 C11 121.34(11) . 2_665
C15 Cr2 C11 170.14(11) 2_665 .
C15 Cr2 C11 37.66(10) . .
C14 Cr2 C11 134.15(9) 2_665 .
C14 Cr2 C11 63.23(9) . .
C12 Cr2 C11 121.34(11) 2_665 .
C12 Cr2 C11 37.79(10) . .
C11 Cr2 C11 151.22(16) 2_665 .
C15 Cr2 C13 120.66(9) 2_665 .
C15 Cr2 C13 63.58(9) . .
C14 Cr2 C13 150.45(9) 2_665 .
C14 Cr2 C13 38.07(9) . .
C12 Cr2 C13 134.11(9) 2_665 .
C12 Cr2 C13 38.12(9) . .
C11 Cr2 C13 113.84(9) 2_665 .
C11 Cr2 C13 63.54(9) . .
C15 Cr2 C13 63.58(9) 2_665 2_665
C15 Cr2 C13 120.66(9) . 2_665
C14 Cr2 C13 38.07(9) 2_665 2_665
C14 Cr2 C13 150.45(9) . 2_665
C12 Cr2 C13 38.11(9) 2_665 2_665
C12 Cr2 C13 134.11(9) . 2_665
C11 Cr2 C13 63.54(9) 2_665 2_665
C11 Cr2 C13 113.83(9) . 2_665
C13 Cr2 C13 170.43(13) . 2_665
Cr1 F1 Cr1 165.10(15) . 2_655
C2 C1 C5 108.1(2) . .
C2 C1 C6 127.2(2) . .
C5 C1 C6 124.7(2) . .
C2 C1 Cr1 71.02(14) . .
C5 C1 Cr1 70.71(14) . .
C6 C1 Cr1 123.10(18) . .
C1 C2 C3 108.0(2) . .
C1 C2 C7 126.1(3) . .
C3 C2 C7 125.8(3) . .
C1 C2 Cr1 72.10(14) . .
C3 C2 Cr1 71.02(14) . .
C7 C2 Cr1 121.2(2) . .
C4 C3 C2 107.9(2) . .
C4 C3 C8 126.4(2) . .
C2 C3 C8 125.6(2) . .
C4 C3 Cr1 72.22(13) . .
C2 C3 Cr1 71.60(14) . .
C8 C3 Cr1 121.87(16) . .
C5 C4 C3 108.0(2) . .
C5 C4 C9 125.2(2) . .
C3 C4 C9 126.7(2) . .
C5 C4 Cr1 70.86(13) . .
C3 C4 Cr1 70.58(13) . .
C9 C4 Cr1 122.19(17) . .
C4 C5 C1 108.0(2) . .
C4 C5 C10 126.2(2) . .
C1 C5 C10 125.8(2) . .
C4 C5 Cr1 72.14(13) . .
C1 C5 Cr1 72.00(14) . .
C10 C5 Cr1 120.18(17) . .
C1 C6 H6A 109.5 . .
C1 C6 H6B 109.5 . .
H6A C6 H6B 109.5 . .
C1 C6 H6C 109.5 . .
H6A C6 H6C 109.5 . .
H6B C6 H6C 109.5 . .
C2 C7 H7A 109.5 . .
C2 C7 H7B 109.5 . .
H7A C7 H7B 109.5 . .
C2 C7 H7C 109.5 . .
H7A C7 H7C 109.5 . .
H7B C7 H7C 109.5 . .
C3 C8 H8A 109.5 . .
C3 C8 H8B 109.5 . .
H8A C8 H8B 109.5 . .
C3 C8 H8C 109.5 . .
H8A C8 H8C 109.5 . .
H8B C8 H8C 109.5 . .
C4 C9 H9A 109.5 . .
C4 C9 H9B 109.5 . .
H9A C9 H9B 109.5 . .
C4 C9 H9C 109.5 . .
H9A C9 H9C 109.5 . .
H9B C9 H9C 109.5 . .
C5 C10 H10A 109.5 . .
C5 C10 H10B 109.5 . .
H10A C10 H10B 109.5 . .
C5 C10 H10C 109.5 . .
H10A C10 H10C 109.5 . .
H10B C10 H10C 109.5 . .
C15 C11 C12 108.3(2) . .
C15 C11 C16 126.0(3) . .
C12 C11 C16 125.7(3) . .
C15 C11 Cr2 71.13(14) . .
C12 C11 Cr2 71.09(14) . .
C16 C11 Cr2 123.40(17) . .
C11 C12 C13 108.2(2) . .
C11 C12 C17 126.7(2) . .
C13 C12 C17 125.1(2) . .
C11 C12 Cr2 71.12(14) . .
C13 C12 Cr2 71.10(13) . .
C17 C12 Cr2 123.6(2) . .
C14 C13 C12 107.1(2) . .
C14 C13 C18 126.8(2) . .
C12 C13 C18 126.1(2) . .
C14 C13 Cr2 70.80(13) . .
C12 C13 Cr2 70.79(13) . .
C18 C13 Cr2 123.94(16) . .
C15 C14 C13 108.2(2) . .
C15 C14 C19 125.2(2) . .
C13 C14 C19 126.6(2) . .
C15 C14 Cr2 71.04(13) . .
C13 C14 Cr2 71.14(13) . .
C19 C14 Cr2 122.59(18) . .
C11 C15 C14 108.2(2) . .
C11 C15 C20 126.2(2) . .
C14 C15 C20 125.6(2) . .
C11 C15 Cr2 71.22(14) . .
C14 C15 Cr2 71.08(14) . .
C20 C15 Cr2 123.79(19) . .
C11 C16 H16A 109.5 . .
C11 C16 H16B 109.5 . .
H16A C16 H16B 109.5 . .
C11 C16 H16C 109.5 . .
H16A C16 H16C 109.5 . .
H16B C16 H16C 109.5 . .
C12 C17 H17A 109.5 . .
C12 C17 H17B 109.5 . .
H17A C17 H17B 109.5 . .
C12 C17 H17C 109.5 . .
H17A C17 H17C 109.5 . .
H17B C17 H17C 109.5 . .
C13 C18 H18A 109.5 . .
C13 C18 H18B 109.5 . .
H18A C18 H18B 109.5 . .
C13 C18 H18C 109.5 . .
H18A C18 H18C 109.5 . .
H18B C18 H18C 109.5 . .
C14 C19 H19A 109.5 . .
C14 C19 H19B 109.5 . .
H19A C19 H19B 109.5 . .
C14 C19 H19C 109.5 . .
H19A C19 H19C 109.5 . .
H19B C19 H19C 109.5 . .
C15 C20 H20A 109.5 . .
C15 C20 H20B 109.5 . .
H20A C20 H20B 109.5 . .
C15 C20 H20C 109.5 . .
H20A C20 H20C 109.5 . .
H20B C20 H20C 109.5 . .

loop_
_geom_bond_atom_site_label_1
_geom_bond_atom_site_label_2
_geom_bond_distance
_geom_bond_site_symmetry_2
Cr1 F3 1.8638(17) .
Cr1 F2 1.8696(17) .
Cr1 F1 1.9655(5) .
Cr1 C3 2.226(2) .
Cr1 C5 2.230(2) .
Cr1 C2 2.233(3) .
Cr1 C4 2.247(2) .
Cr1 C1 2.247(2) .
Cr2 C15 2.197(2) 2_665
Cr2 C15 2.197(2) .
Cr2 C14 2.197(2) 2_665
Cr2 C14 2.197(2) .
Cr2 C12 2.198(3) 2_665
Cr2 C12 2.198(3) .
Cr2 C11 2.198(2) 2_665
Cr2 C11 2.198(2) .
Cr2 C13 2.202(2) .
Cr2 C13 2.202(2) 2_665
F1 Cr1 1.9655(5) 2_655
C1 C2 1.417(4) .
C1 C5 1.431(4) .
C1 C6 1.502(4) .
C2 C3 1.429(4) .
C2 C7 1.502(4) .
C3 C4 1.427(3) .
C3 C8 1.504(3) .
C4 C5 1.421(3) .
C4 C9 1.493(3) .
C5 C10 1.504(3) .
C6 H6A 0.9800 .
C6 H6B 0.9800 .
C6 H6C 0.9800 .
C7 H7A 0.9800 .
C7 H7B 0.9800 .
C7 H7C 0.9800 .
C8 H8A 0.9800 .
C8 H8B 0.9800 .
C8 H8C 0.9800 .
C9 H9A 0.9800 .
C9 H9B 0.9800 .
C9 H9C 0.9800 .
C10 H10A 0.9800 .
C10 H10B 0.9800 .
C10 H10C 0.9800 .
C11 C15 1.418(4) .
C11 C12 1.423(4) .
C11 C16 1.507(3) .
C12 C13 1.437(3) .
C12 C17 1.508(4) .
C13 C14 1.435(3) .
C13 C18 1.498(3) .
C14 C15 1.426(4) .
C14 C19 1.500(3) .
C15 C20 1.503(4) .
C16 H16A 0.9800 .
C16 H16B 0.9800 .
C16 H16C 0.9800 .
C17 H17A 0.9800 .
C17 H17B 0.9800 .
C17 H17C 0.9800 .
C18 H18A 0.9800 .
C18 H18B 0.9800 .
C18 H18C 0.9800 .
C19 H19A 0.9800 .
C19 H19B 0.9800 .
C19 H19C 0.9800 .
C20 H20A 0.9800 .
C20 H20B 0.9800 .
C20 H20C 0.9800 .

loop_
_geom_torsion_atom_site_label_1
_geom_torsion_atom_site_label_2
_geom_torsion_atom_site_label_3
_geom_torsion_atom_site_label_4
_geom_torsion
_geom_torsion_site_symmetry_1
_geom_torsion_site_symmetry_4
F3 Cr1 F1 Cr1 36.74(6) . 2_655
F2 Cr1 F1 Cr1 132.57(7) . 2_655
C3 Cr1 F1 Cr1 -115.68(17) . 2_655
C5 Cr1 F1 Cr1 -66.55(7) . 2_655
C2 Cr1 F1 Cr1 -129.85(8) . 2_655
C4 Cr1 F1 Cr1 -57.90(11) . 2_655
C1 Cr1 F1 Cr1 -102.18(7) . 2_655
F3 Cr1 C1 C2 131.99(16) . .
F2 Cr1 C1 C2 -38.96(18) . .
F1 Cr1 C1 C2 -134.19(17) . .
C3 Cr1 C1 C2 37.76(15) . .
C5 Cr1 C1 C2 117.9(2) . .
C4 Cr1 C1 C2 80.17(16) . .
F3 Cr1 C1 C5 14.1(2) . .
F2 Cr1 C1 C5 -156.85(14) . .
F1 Cr1 C1 C5 107.92(16) . .
C3 Cr1 C1 C5 -80.12(16) . .
C2 Cr1 C1 C5 -117.9(2) . .
C4 Cr1 C1 C5 -37.71(14) . .
F3 Cr1 C1 C6 -105.3(2) . .
F2 Cr1 C1 C6 83.7(2) . .
F1 Cr1 C1 C6 -11.5(2) . .
C3 Cr1 C1 C6 160.4(3) . .
C5 Cr1 C1 C6 -119.4(3) . .
C2 Cr1 C1 C6 122.7(3) . .
C4 Cr1 C1 C6 -157.2(3) . .
C5 C1 C2 C3 -1.0(3) . .
C6 C1 C2 C3 -180.0(2) . .
Cr1 C1 C2 C3 -62.32(17) . .
C5 C1 C2 C7 177.3(3) . .
C6 C1 C2 C7 -1.6(5) . .
Cr1 C1 C2 C7 116.0(3) . .
C5 C1 C2 Cr1 61.34(19) . .
C6 C1 C2 Cr1 -117.6(3) . .
F3 Cr1 C2 C1 -101.8(2) . .
F2 Cr1 C2 C1 149.03(15) . .
F1 Cr1 C2 C1 50.62(17) . .
C3 Cr1 C2 C1 -117.1(2) . .
C5 Cr1 C2 C1 -37.25(15) . .
C4 Cr1 C2 C1 -79.33(16) . .
F3 Cr1 C2 C3 15.3(3) . .
F2 Cr1 C2 C3 -93.91(15) . .
F1 Cr1 C2 C3 167.68(13) . .
C5 Cr1 C2 C3 79.82(15) . .
C4 Cr1 C2 C3 37.74(14) . .
C1 Cr1 C2 C3 117.1(2) . .
F3 Cr1 C2 C7 136.3(2) . .
F2 Cr1 C2 C7 27.1(3) . .
F1 Cr1 C2 C7 -71.3(3) . .
C3 Cr1 C2 C7 121.0(3) . .
C5 Cr1 C2 C7 -159.2(3) . .
C4 Cr1 C2 C7 158.8(3) . .
C1 Cr1 C2 C7 -121.9(3) . .
C1 C2 C3 C4 -0.5(3) . .
C7 C2 C3 C4 -178.8(3) . .
Cr1 C2 C3 C4 -63.52(16) . .
C1 C2 C3 C8 179.5(2) . .
C7 C2 C3 C8 1.2(4) . .
Cr1 C2 C3 C8 116.5(2) . .
C1 C2 C3 Cr1 63.02(18) . .
C7 C2 C3 Cr1 -115.3(3) . .
F3 Cr1 C3 C4 -55.18(15) . .
F2 Cr1 C3 C4 -153.65(14) . .
F1 Cr1 C3 C4 94.6(2) . .
C5 Cr1 C3 C4 36.92(14) . .
C2 Cr1 C3 C4 116.6(2) . .
C1 Cr1 C3 C4 79.32(15) . .
F3 Cr1 C3 C2 -171.76(15) . .
F2 Cr1 C3 C2 89.77(16) . .
F1 Cr1 C3 C2 -21.9(2) . .
C5 Cr1 C3 C2 -79.66(16) . .
C4 Cr1 C3 C2 -116.6(2) . .
C1 Cr1 C3 C2 -37.26(15) . .
F3 Cr1 C3 C8 67.2(2) . .
F2 Cr1 C3 C8 -31.3(2) . .
F1 Cr1 C3 C8 -143.0(2) . .
C5 Cr1 C3 C8 159.3(2) . .
C2 Cr1 C3 C8 -121.1(3) . .
C4 Cr1 C3 C8 122.3(3) . .
C1 Cr1 C3 C8 -158.3(2) . .
C2 C3 C4 C5 1.8(3) . .
C8 C3 C4 C5 -178.2(2) . .
Cr1 C3 C4 C5 -61.32(17) . .
C2 C3 C4 C9 179.3(2) . .
C8 C3 C4 C9 -0.7(4) . .
Cr1 C3 C4 C9 116.2(3) . .
C2 C3 C4 Cr1 63.12(17) . .
C8 C3 C4 Cr1 -116.9(2) . .
F3 Cr1 C4 C5 -110.94(15) . .
F2 Cr1 C4 C5 152.32(15) . .
F1 Cr1 C4 C5 -14.3(2) . .
C3 Cr1 C4 C5 118.0(2) . .
C2 Cr1 C4 C5 80.03(16) . .
C1 Cr1 C4 C5 38.00(15) . .
F3 Cr1 C4 C3 131.11(14) . .
F2 Cr1 C4 C3 34.37(18) . .
F1 Cr1 C4 C3 -132.25(15) . .
C5 Cr1 C4 C3 -118.0(2) . .
C2 Cr1 C4 C3 -37.92(14) . .
C1 Cr1 C4 C3 -79.95(15) . .
F3 Cr1 C4 C9 9.3(2) . .
F2 Cr1 C4 C9 -87.5(2) . .
F1 Cr1 C4 C9 105.9(2) . .
C3 Cr1 C4 C9 -121.8(3) . .
C5 Cr1 C4 C9 120.2(3) . .
C2 Cr1 C4 C9 -159.8(2) . .
C1 Cr1 C4 C9 158.2(2) . .
C3 C4 C5 C1 -2.4(3) . .
C9 C4 C5 C1 -180.0(2) . .
Cr1 C4 C5 C1 -63.54(18) . .
C3 C4 C5 C10 175.9(2) . .
C9 C4 C5 C10 -1.7(4) . .
Cr1 C4 C5 C10 114.8(2) . .
C3 C4 C5 Cr1 61.14(17) . .
C9 C4 C5 Cr1 -116.4(2) . .
C2 C1 C5 C4 2.1(3) . .
C6 C1 C5 C4 -178.9(2) . .
Cr1 C1 C5 C4 63.62(17) . .
C2 C1 C5 C10 -176.2(2) . .
C6 C1 C5 C10 2.8(4) . .
Cr1 C1 C5 C10 -114.7(3) . .
C2 C1 C5 Cr1 -61.54(19) . .
C6 C1 C5 Cr1 117.5(3) . .
F3 Cr1 C5 C4 72.99(15) . .
F2 Cr1 C5 C4 -63.9(3) . .
F1 Cr1 C5 C4 169.75(15) . .
C3 Cr1 C5 C4 -37.12(14) . .
C2 Cr1 C5 C4 -79.58(15) . .
C1 Cr1 C5 C4 -116.4(2) . .
F3 Cr1 C5 C1 -170.58(14) . .
F2 Cr1 C5 C1 52.5(3) . .
F1 Cr1 C5 C1 -73.81(16) . .
C3 Cr1 C5 C1 79.32(16) . .
C2 Cr1 C5 C1 36.85(15) . .
C4 Cr1 C5 C1 116.4(2) . .
F3 Cr1 C5 C10 -49.0(2) . .
F2 Cr1 C5 C10 174.0(2) . .
F1 Cr1 C5 C10 47.7(2) . .
C3 Cr1 C5 C10 -159.1(2) . .
C2 Cr1 C5 C10 158.4(2) . .
C4 Cr1 C5 C10 -122.0(3) . .
C1 Cr1 C5 C10 121.5(3) . .
C15 Cr2 C11 C15 -37.3(7) 2_665 .
C14 Cr2 C11 C15 -70.3(2) 2_665 .
C14 Cr2 C11 C15 37.51(15) . .
C12 Cr2 C11 C15 -152.31(15) 2_665 .
C12 Cr2 C11 C15 117.9(2) . .
C11 Cr2 C11 C15 172.10(16) 2_665 .
C13 Cr2 C11 C15 80.29(17) . .
C13 Cr2 C11 C15 -109.88(16) 2_665 .
C15 Cr2 C11 C12 -155.2(6) 2_665 .
C15 Cr2 C11 C12 -117.9(2) . .
C14 Cr2 C11 C12 171.82(14) 2_665 .
C14 Cr2 C11 C12 -80.38(15) . .
C12 Cr2 C11 C12 89.8(2) 2_665 .
C11 Cr2 C11 C12 54.22(14) 2_665 .
C13 Cr2 C11 C12 -37.59(14) . .
C13 Cr2 C11 C12 132.24(15) 2_665 .
C15 Cr2 C11 C16 83.9(7) 2_665 .
C15 Cr2 C11 C16 121.2(3) . .
C14 Cr2 C11 C16 50.9(3) 2_665 .
C14 Cr2 C11 C16 158.7(3) . .
C12 Cr2 C11 C16 -31.1(3) 2_665 .
C12 Cr2 C11 C16 -120.9(3) . .
C11 Cr2 C11 C16 -66.7(3) 2_665 .
C13 Cr2 C11 C16 -158.5(3) . .
C13 Cr2 C11 C16 11.3(3) 2_665 .
C15 C11 C12 C13 0.0(3) . .
C16 C11 C12 C13 179.8(2) . .
Cr2 C11 C12 C13 61.78(17) . .
C15 C11 C12 C17 180.0(3) . .
C16 C11 C12 C17 -0.2(4) . .
Cr2 C11 C12 C17 -118.3(3) . .
C15 C11 C12 Cr2 -61.75(17) . .
C16 C11 C12 Cr2 118.1(2) . .
C15 Cr2 C12 C11 171.5(2) 2_665 .
C15 Cr2 C12 C11 37.22(15) . .
C14 Cr2 C12 C11 -37.2(6) 2_665 .
C14 Cr2 C12 C11 79.82(16) . .
C12 Cr2 C12 C11 -110.60(16) 2_665 .
C11 Cr2 C12 C11 -152.78(16) 2_665 .
C13 Cr2 C12 C11 117.8(2) . .
C13 Cr2 C12 C11 -70.61(19) 2_665 .
C15 Cr2 C12 C13 53.7(3) 2_665 .
C15 Cr2 C12 C13 -80.55(16) . .
C14 Cr2 C12 C13 -155.0(5) 2_665 .
C14 Cr2 C12 C13 -37.95(14) . .
C12 Cr2 C12 C13 131.63(16) 2_665 .
C11 Cr2 C12 C13 89.45(16) 2_665 .
C11 Cr2 C12 C13 -117.8(2) . .
C13 Cr2 C12 C13 171.62(12) 2_665 .
C15 Cr2 C12 C17 -66.4(3) 2_665 .
C15 Cr2 C12 C17 159.3(3) . .
C14 Cr2 C12 C17 84.9(6) 2_665 .
C14 Cr2 C12 C17 -158.1(3) . .
C12 Cr2 C12 C17 11.47(19) 2_665 .
C11 Cr2 C12 C17 -30.7(3) 2_665 .
C11 Cr2 C12 C17 122.1(3) . .
C13 Cr2 C12 C17 -120.2(3) . .
C13 Cr2 C12 C17 51.5(3) 2_665 .
C11 C12 C13 C14 0.0(3) . .
C17 C12 C13 C14 -179.9(3) . .
Cr2 C12 C13 C14 61.83(15) . .
C11 C12 C13 C18 179.7(2) . .
C17 C12 C13 C18 -0.3(4) . .
Cr2 C12 C13 C18 -118.5(2) . .
C11 C12 C13 Cr2 -61.80(17) . .
C17 C12 C13 Cr2 118.3(3) . .
C15 Cr2 C13 C14 90.24(15) 2_665 .
C15 Cr2 C13 C14 -37.34(14) . .
C14 Cr2 C13 C14 54.8(3) 2_665 .
C12 Cr2 C13 C14 171.34(15) 2_665 .
C12 Cr2 C13 C14 -116.9(2) . .
C11 Cr2 C13 C14 132.15(15) 2_665 .
C11 Cr2 C13 C14 -79.60(15) . .
C13 Cr2 C13 C14 -155.89(13) 2_665 .
C15 Cr2 C13 C12 -152.89(15) 2_665 .
C15 Cr2 C13 C12 79.53(16) . .
C14 Cr2 C13 C12 171.68(18) 2_665 .
C14 Cr2 C13 C12 116.9(2) . .
C12 Cr2 C13 C12 -71.8(2) 2_665 .
C11 Cr2 C13 C12 -110.98(17) 2_665 .
C11 Cr2 C13 C12 37.27(15) . .
C13 Cr2 C13 C12 -39.02(14) 2_665 .
C15 Cr2 C13 C18 -31.7(3) 2_665 .
C15 Cr2 C13 C18 -159.3(2) . .
C14 Cr2 C13 C18 -67.2(3) 2_665 .
C14 Cr2 C13 C18 -122.0(3) . .
C12 Cr2 C13 C18 49.4(3) 2_665 .
C12 Cr2 C13 C18 121.2(3) . .
C11 Cr2 C13 C18 10.2(2) 2_665 .
C11 Cr2 C13 C18 158.4(3) . .
C13 Cr2 C13 C18 82.2(2) 2_665 .
C12 C13 C14 C15 -0.1(3) . .
C18 C13 C14 C15 -179.7(2) . .
Cr2 C13 C14 C15 61.73(17) . .
C12 C13 C14 C19 -178.9(3) . .
C18 C13 C14 C19 1.5(4) . .
Cr2 C13 C14 C19 -117.1(3) . .
C12 C13 C14 Cr2 -61.83(15) . .
C18 C13 C14 Cr2 118.5(2) . .
C15 Cr2 C14 C15 132.31(16) 2_665 .
C14 Cr2 C14 C15 90.15(14) 2_665 .
C12 Cr2 C14 C15 -157.6(6) 2_665 .
C12 Cr2 C14 C15 -79.78(16) . .
C11 Cr2 C14 C15 171.26(16) 2_665 .
C11 Cr2 C14 C15 -37.29(15) . .
C13 Cr2 C14 C15 -117.8(2) . .
C13 Cr2 C14 C15 54.3(2) 2_665 .
C15 Cr2 C14 C13 -109.91(14) 2_665 .
C15 Cr2 C14 C13 117.8(2) . .
C14 Cr2 C14 C13 -152.06(15) 2_665 .
C12 Cr2 C14 C13 -39.8(6) 2_665 .
C12 Cr2 C14 C13 38.00(13) . .
C11 Cr2 C14 C13 -70.96(18) 2_665 .
C11 Cr2 C14 C13 80.49(15) . .
C13 Cr2 C14 C13 172.08(12) 2_665 .
C15 Cr2 C14 C19 12.0(2) 2_665 .
C15 Cr2 C14 C19 -120.3(3) . .
C14 Cr2 C14 C19 -30.13(17) 2_665 .
C12 Cr2 C14 C19 82.1(6) 2_665 .
C12 Cr2 C14 C19 159.9(2) . .
C11 Cr2 C14 C19 51.0(2) 2_665 .
C11 Cr2 C14 C19 -157.6(2) . .
C13 Cr2 C14 C19 121.9(3) . .
C13 Cr2 C14 C19 -66.0(3) 2_665 .
C12 C11 C15 C14 -0.1(3) . .
C16 C11 C15 C14 -179.9(2) . .
Cr2 C11 C15 C14 -61.82(17) . .
C12 C11 C15 C20 -179.7(2) . .
C16 C11 C15 C20 0.5(4) . .
Cr2 C11 C15 C20 118.6(3) . .
C12 C11 C15 Cr2 61.73(17) . .
C16 C11 C15 Cr2 -118.1(2) . .
C13 C14 C15 C11 0.1(3) . .
C19 C14 C15 C11 178.9(2) . .
Cr2 C14 C15 C11 61.91(17) . .
C13 C14 C15 C20 179.7(2) . .
C19 C14 C15 C20 -1.5(4) . .
Cr2 C14 C15 C20 -118.5(3) . .
C13 C14 C15 Cr2 -61.79(16) . .
C19 C14 C15 Cr2 117.0(3) . .
C15 Cr2 C15 C11 171.69(17) 2_665 .
C14 Cr2 C15 C11 132.42(15) 2_665 .
C14 Cr2 C15 C11 -117.7(2) . .
C12 Cr2 C15 C11 54.7(3) 2_665 .
C12 Cr2 C15 C11 -37.35(15) . .
C11 Cr2 C15 C11 -157.3(5) 2_665 .
C13 Cr2 C15 C11 -80.18(16) . .
C13 Cr2 C15 C11 90.04(17) 2_665 .
C15 Cr2 C15 C14 -70.61(13) 2_665 .
C14 Cr2 C15 C14 -109.88(17) 2_665 .
C12 Cr2 C15 C14 172.41(18) 2_665 .
C12 Cr2 C15 C14 80.36(15) . .
C11 Cr2 C15 C14 -39.6(7) 2_665 .
C11 Cr2 C15 C14 117.7(2) . .
C13 Cr2 C15 C14 37.53(14) . .
C13 Cr2 C15 C14 -152.25(14) 2_665 .
C15 Cr2 C15 C20 50.1(2) 2_665 .
C14 Cr2 C15 C20 10.8(2) 2_665 .
C14 Cr2 C15 C20 120.7(3) . .
C12 Cr2 C15 C20 -66.9(3) 2_665 .
C12 Cr2 C15 C20 -158.9(3) . .
C11 Cr2 C15 C20 81.2(7) 2_665 .
C11 Cr2 C15 C20 -121.6(3) . .
C13 Cr2 C15 C20 158.2(2) . .
C13 Cr2 C15 C20 -31.5(3) 2_665 .
